data_2231354
loop_
_publ_author_name
'Vijaya, S.'
Vasu
'Gowda, K. V. Arjuna'
'Narasimhamurthy, T.'
'Rathore, R. S.'

_publ_section_title
;
 4-(4-Chlorophenyl)-<i>N</i>-[(<i>E</i>)-4-(dimethylamino)benzylidene]-1,3-thiazol-2-amine
;
_journal_coeditor_code XU5251
_journal_issue 8
_journal_name_full 'Acta Crystallographica Section E'
_journal_page_first o2115
_journal_paper_doi 10.1107/S1600536811028078
_journal_volume 67
_journal_year 2011
_chemical_formula_iupac 'C18 H16 Cl N3 S'
_chemical_formula_moiety 'C18 H16 Cl N3 S'
_chemical_formula_sum 'C18 H16 Cl N3 S'
_chemical_formula_weight 341.85
_chemical_name_systematic
;
4-(4-Chlorophenyl)-<i>N</i>-[(<i>E</i>)-4-(dimethylamino)benzylidene]-
1,3-thiazol-2-amine
;
_space_group_IT_number 4
_symmetry_cell_setting monoclinic
_symmetry_space_group_name_Hall 'P 2yb'
_symmetry_space_group_name_H-M 'P 1 21 1'
_atom_sites_solution_hydrogens geom
_atom_sites_solution_primary direct
_atom_sites_solution_secondary difmap
_cell_angle_alpha 90.00
_cell_angle_beta 97.975(11)
_cell_angle_gamma 90.00
_cell_formula_units_Z 2
_cell_length_a 6.1169(7)
_cell_length_b 7.4708(8)
_cell_length_c 18.2536(18)
_cell_measurement_reflns_used 1055
_cell_measurement_temperature 294(2)
_cell_measurement_theta_max 29.2
_cell_measurement_theta_min 2.21
_cell_volume 826.09(15)
_computing_cell_refinement 'SAINT-Plus (Bruker, 2010)'
_computing_data_collection 'APEX2 (Bruker, 2010)'
_computing_data_reduction 'SAINT-Plus (Bruker, 2010)'
_computing_molecular_graphics 'ORTEP-3 (Farrugia, 1997)'
_computing_publication_material 'SHELXL97 and PLATON (Spek, 2009)'
_computing_structure_refinement 'SHELXL97 (Sheldrick, 2008)'
_computing_structure_solution 'SHELXS97 (Sheldrick, 2008)'
_diffrn_ambient_temperature 294(2)
_diffrn_measured_fraction_theta_full 0.999
_diffrn_measured_fraction_theta_max 0.999
_diffrn_measurement_device_type 'Bruker APEXII CCD'
_diffrn_measurement_method '\f and \w'
_diffrn_radiation_monochromator graphite
_diffrn_radiation_source 'fine-focus sealed tube'
_diffrn_radiation_type MoK\a
_diffrn_radiation_wavelength 0.71073
_diffrn_reflns_av_R_equivalents 0.0835
_diffrn_reflns_av_sigmaI/netI 0.1759
_diffrn_reflns_limit_h_max 7
_diffrn_reflns_limit_h_min -7
_diffrn_reflns_limit_k_max 9
_diffrn_reflns_limit_k_min -9
_diffrn_reflns_limit_l_max 22
_diffrn_reflns_limit_l_min -22
_diffrn_reflns_number 9063
_diffrn_reflns_theta_full 25.00
_diffrn_reflns_theta_max 25.99
_diffrn_reflns_theta_min 2.95
_exptl_absorpt_coefficient_mu 0.360
_exptl_absorpt_correction_T_max 0.9447
_exptl_absorpt_correction_T_min 0.9186
_exptl_absorpt_correction_type multi-scan
_exptl_absorpt_process_details '(SADABS; Bruker, 2004)'
_exptl_crystal_colour brown
_exptl_crystal_density_diffrn 1.374
_exptl_crystal_density_method 'not measured'
_exptl_crystal_description needle
_exptl_crystal_F_000 356
_exptl_crystal_size_max 0.24
_exptl_crystal_size_mid 0.18
_exptl_crystal_size_min 0.16
_refine_diff_density_max 0.180
_refine_diff_density_min -0.202
_refine_ls_abs_structure_details 'Flack (1983), 1483 Friedel pairs'
_refine_ls_abs_structure_Flack 0.06(8)
_refine_ls_extinction_method none
_refine_ls_goodness_of_fit_ref 0.777
_refine_ls_hydrogen_treatment constr
_refine_ls_matrix_type full
_refine_ls_number_parameters 210
_refine_ls_number_reflns 3242
_refine_ls_number_restraints 1
_refine_ls_restrained_S_all 0.777
_refine_ls_R_factor_all 0.1542
_refine_ls_R_factor_gt 0.0479
_refine_ls_shift/su_max 0.004
_refine_ls_shift/su_mean 0.000
_refine_ls_structure_factor_coef Fsqd
_refine_ls_weighting_details 'calc w=1/[\s^2^(Fo^2^)+(0.0100P)^2^] where P=(Fo^2^+2Fc^2^)/3'
_refine_ls_weighting_scheme calc
_refine_ls_wR_factor_gt 0.0492
_refine_ls_wR_factor_ref 0.0619
_reflns_number_gt 1355
_reflns_number_total 3242
_reflns_threshold_expression I>2\s(I)
_cod_data_source_file xu5251.cif
_cod_data_source_block I
_cod_original_sg_symbol_H-M 'P 21'
_cod_database_code 2231354
_cod_database_fobs_code 2231354

loop_
_symmetry_equiv_pos_as_xyz
'x, y, z'
'-x, y+1/2, -z'

loop_
_atom_site_type_symbol
_atom_site_label
_atom_site_fract_x
_atom_site_fract_y
_atom_site_fract_z
_atom_site_U_iso_or_equiv
_atom_site_adp_type
_atom_site_calc_flag
_atom_site_refinement_flags
_atom_site_occupancy
_atom_site_symmetry_multiplicity
S S1 -0.58295(18) 0.55168(16) 0.68740(6) 0.0603(4) Uani d . 1 1
Cl Cl1 -0.0164(2) 0.44097(17) 0.29270(6) 0.0840(5) Uani d . 1 1
N N1 -0.2184(5) 0.4428(5) 0.64682(18) 0.0417(9) Uani d . 1 1
N N2 -0.2363(6) 0.4507(5) 0.77983(19) 0.0541(10) Uani d . 1 1
N N3 0.3895(6) 0.3460(4) 1.0889(2) 0.0448(10) Uani d . 1 1
C C1 -0.1183(8) 0.4555(6) 0.3769(2) 0.0504(13) Uani d . 1 1
C C2 -0.3184(7) 0.5363(6) 0.3800(2) 0.0577(13) Uani d . 1 1
H H2 -0.4002 0.5824 0.3374 0.069 Uiso calc R 1 1
C C3 -0.3970(6) 0.5480(6) 0.4478(2) 0.0490(12) Uani d . 1 1
H H3 -0.5311 0.6045 0.4506 0.059 Uiso calc R 1 1
C C4 -0.2781(6) 0.4765(5) 0.5114(2) 0.0340(11) Uani d . 1 1
C C5 -0.0787(6) 0.3928(5) 0.5059(2) 0.0445(13) Uani d . 1 1
H H5 0.0023 0.3429 0.5478 0.053 Uiso calc R 1 1
C C6 0.0014(7) 0.3830(5) 0.4382(2) 0.0473(13) Uani d . 1 1
H H6 0.1356 0.3273 0.4349 0.057 Uiso calc R 1 1
C C7 -0.3576(7) 0.4909(5) 0.5840(2) 0.0373(12) Uani d . 1 1
C C8 -0.5606(6) 0.5520(6) 0.5945(2) 0.0512(12) Uani d . 1 1
H H8 -0.6706 0.5884 0.5571 0.061 Uiso calc R 1 1
C C9 -0.3158(6) 0.4695(6) 0.7050(3) 0.0491(13) Uani d . 1 1
C C10 -0.0454(7) 0.3803(5) 0.7958(2) 0.0442(13) Uani d . 1 1
H H10 0.0264 0.3374 0.7577 0.053 Uiso calc R 1 1
C C11 0.0633(7) 0.3650(5) 0.8714(3) 0.0369(11) Uani d . 1 1
C C12 -0.0298(6) 0.4390(6) 0.9301(2) 0.0422(11) Uani d . 1 1
H H12 -0.1679 0.4928 0.9206 0.051 Uiso calc R 1 1
C C13 0.0767(6) 0.4348(6) 1.0015(2) 0.0422(12) Uani d . 1 1
H H13 0.0112 0.4879 1.0391 0.051 Uiso calc R 1 1
C C14 0.2839(7) 0.3510(6) 1.0185(2) 0.0376(12) Uani d . 1 1
C C15 0.3763(7) 0.2732(5) 0.9598(2) 0.0415(12) Uani d . 1 1
H H15 0.5122 0.2158 0.9690 0.050 Uiso calc R 1 1
C C16 0.2669(7) 0.2815(5) 0.8887(2) 0.0466(13) Uani d . 1 1
H H16 0.3318 0.2293 0.8508 0.056 Uiso calc R 1 1
C C17 0.2862(6) 0.4146(6) 1.1505(2) 0.0654(15) Uani d . 1 1
H H17C 0.1580 0.3443 1.1559 0.098 Uiso calc R 1 1
H H17B 0.2435 0.5370 1.1411 0.098 Uiso calc R 1 1
H H17A 0.3891 0.4078 1.1952 0.098 Uiso calc R 1 1
C C18 0.6027(7) 0.2620(6) 1.1087(2) 0.0608(14) Uani d . 1 1
H H18A 0.7059 0.3112 1.0790 0.091 Uiso calc R 1 1
H H18B 0.5894 0.1354 1.1002 0.091 Uiso calc R 1 1
H H18C 0.6543 0.2836 1.1600 0.091 Uiso calc R 1 1

loop_
_atom_site_aniso_label
_atom_site_aniso_U_11
_atom_site_aniso_U_22
_atom_site_aniso_U_33
_atom_site_aniso_U_12
_atom_site_aniso_U_13
_atom_site_aniso_U_23
S1 0.0511(8) 0.0798(10) 0.0498(9) 0.0126(8) 0.0057(7) -0.0004(8)
Cl1 0.1220(12) 0.0840(10) 0.0528(9) -0.0034(9) 0.0367(9) 0.0026(8)
N1 0.045(2) 0.048(2) 0.032(2) 0.010(2) 0.0036(19) -0.003(2)
N2 0.047(2) 0.072(3) 0.044(3) 0.005(2) 0.009(2) 0.002(2)
N3 0.050(3) 0.047(3) 0.041(3) 0.014(2) 0.018(2) 0.001(2)
C1 0.072(4) 0.039(3) 0.043(3) -0.006(3) 0.016(3) 0.003(3)
C2 0.074(4) 0.056(3) 0.043(3) 0.009(3) 0.006(3) 0.019(3)
C3 0.052(3) 0.048(3) 0.045(3) -0.003(3) -0.001(3) 0.007(3)
C4 0.040(3) 0.028(3) 0.035(3) -0.005(2) 0.006(2) -0.002(2)
C5 0.050(3) 0.044(3) 0.039(3) 0.005(2) 0.005(3) 0.002(2)
C6 0.053(3) 0.041(3) 0.049(3) 0.001(3) 0.015(3) -0.007(3)
C7 0.043(3) 0.026(3) 0.042(3) -0.002(2) 0.000(2) -0.004(2)
C8 0.051(3) 0.059(3) 0.042(3) 0.003(3) -0.002(2) -0.001(3)
C9 0.048(3) 0.045(3) 0.052(3) 0.009(2) -0.001(3) 0.001(3)
C10 0.057(3) 0.040(3) 0.039(3) -0.008(3) 0.015(3) -0.006(2)
C11 0.039(3) 0.038(3) 0.035(3) -0.003(2) 0.008(3) -0.001(2)
C12 0.037(3) 0.046(3) 0.046(3) 0.003(2) 0.013(3) -0.006(3)
C13 0.041(3) 0.053(3) 0.034(3) 0.006(3) 0.011(2) 0.001(3)
C14 0.046(3) 0.037(3) 0.033(3) -0.001(2) 0.016(3) 0.006(2)
C15 0.042(3) 0.045(3) 0.038(3) 0.012(2) 0.006(3) -0.008(3)
C16 0.049(3) 0.046(3) 0.047(3) 0.004(2) 0.015(3) -0.004(3)
C17 0.066(3) 0.089(4) 0.042(3) 0.018(3) 0.013(3) -0.003(3)
C18 0.055(4) 0.074(4) 0.050(4) 0.015(3) -0.005(3) 0.001(3)

loop_
_atom_type_symbol
_atom_type_description
_atom_type_scat_dispersion_real
_atom_type_scat_dispersion_imag
_atom_type_scat_source
C C 0.0033 0.0016 'International Tables Vol C Tables 4.2.6.8 and 6.1.1.4'
H H 0.0000 0.0000 'International Tables Vol C Tables 4.2.6.8 and 6.1.1.4'
Cl Cl 0.1484 0.1585 'International Tables Vol C Tables 4.2.6.8 and 6.1.1.4'
N N 0.0061 0.0033 'International Tables Vol C Tables 4.2.6.8 and 6.1.1.4'
S S 0.1246 0.1234 'International Tables Vol C Tables 4.2.6.8 and 6.1.1.4'

loop_
_geom_angle_atom_site_label_1
_geom_angle_atom_site_label_2
_geom_angle_atom_site_label_3
_geom_angle
C8 S1 C9 88.9(2)
C9 N1 C7 109.8(3)
C10 N2 C9 116.7(4)
C14 N3 C18 122.9(3)
C14 N3 C17 121.4(3)
C18 N3 C17 115.6(4)
C6 C1 C2 121.5(4)
C6 C1 Cl1 118.9(4)
C2 C1 Cl1 119.6(4)
C1 C2 C3 118.9(4)
C1 C2 H2 120.6
C3 C2 H2 120.6
C4 C3 C2 120.9(4)
C4 C3 H3 119.5
C2 C3 H3 119.5
C5 C4 C3 118.6(3)
C5 C4 C7 120.0(4)
C3 C4 C7 121.5(4)
C4 C5 C6 120.6(4)
C4 C5 H5 119.7
C6 C5 H5 119.7
C1 C6 C5 119.5(4)
C1 C6 H6 120.3
C5 C6 H6 120.3
C8 C7 N1 116.1(4)
C8 C7 C4 124.8(4)
N1 C7 C4 119.1(4)
C7 C8 S1 109.7(3)
C7 C8 H8 125.1
S1 C8 H8 125.1
N1 C9 N2 130.3(4)
N1 C9 S1 115.5(3)
N2 C9 S1 114.1(3)
N2 C10 C11 122.3(4)
N2 C10 H10 118.9
C11 C10 H10 118.9
C16 C11 C12 116.9(4)
C16 C11 C10 121.9(4)
C12 C11 C10 121.1(4)
C13 C12 C11 121.9(4)
C13 C12 H12 119.0
C11 C12 H12 119.0
C12 C13 C14 120.8(4)
C12 C13 H13 119.6
C14 C13 H13 119.6
N3 C14 C15 121.5(4)
N3 C14 C13 121.0(4)
C15 C14 C13 117.5(4)
C16 C15 C14 120.4(4)
C16 C15 H15 119.8
C14 C15 H15 119.8
C15 C16 C11 122.5(4)
C15 C16 H16 118.8
C11 C16 H16 118.8
N3 C17 H17C 109.5
N3 C17 H17B 109.5
H17C C17 H17B 109.5
N3 C17 H17A 109.5
H17C C17 H17A 109.5
H17B C17 H17A 109.5
N3 C18 H18A 109.5
N3 C18 H18B 109.5
H18A C18 H18B 109.5
N3 C18 H18C 109.5
H18A C18 H18C 109.5
H18B C18 H18C 109.5

loop_
_geom_bond_atom_site_label_1
_geom_bond_atom_site_label_2
_geom_bond_distance
S1 C8 1.720(4)
S1 C9 1.733(4)
Cl1 C1 1.741(4)
N1 C9 1.303(4)
N1 C7 1.378(4)
N2 C10 1.277(4)
N2 C9 1.393(4)
N3 C14 1.357(5)
N3 C18 1.447(5)
N3 C17 1.458(4)
C1 C6 1.361(5)
C1 C2 1.373(5)
C2 C3 1.392(4)
C2 H2 0.9300
C3 C4 1.388(5)
C3 H3 0.9300
C4 C5 1.386(5)
C4 C7 1.477(4)
C5 C6 1.394(4)
C5 H5 0.9300
C6 H6 0.9300
C7 C8 1.362(4)
C8 H8 0.9300
C10 C11 1.451(5)
C10 H10 0.9300
C11 C16 1.390(5)
C11 C12 1.394(4)
C12 C13 1.375(4)
C12 H12 0.9300
C13 C14 1.409(5)
C13 H13 0.9300
C14 C15 1.404(5)
C15 C16 1.377(5)
C15 H15 0.9300
C16 H16 0.9300
C17 H17C 0.9600
C17 H17B 0.9600
C17 H17A 0.9600
C18 H18A 0.9600
C18 H18B 0.9600
C18 H18C 0.9600

loop_
_geom_hbond_atom_site_label_D
_geom_hbond_atom_site_label_H
_geom_hbond_atom_site_label_A
_geom_hbond_site_symmetry_A
_geom_hbond_distance_DH
_geom_hbond_distance_HA
_geom_hbond_distance_DA
_geom_hbond_angle_DHA
C18 H18B Cg 2_647 0.96 2.73 3.515(5) 140

loop_
_geom_torsion_atom_site_label_1
_geom_torsion_atom_site_label_2
_geom_torsion_atom_site_label_3
_geom_torsion_atom_site_label_4
_geom_torsion
C6 C1 C2 C3 1.7(7)
Cl1 C1 C2 C3 -179.6(3)
C1 C2 C3 C4 -1.2(7)
C2 C3 C4 C5 0.0(6)
C2 C3 C4 C7 178.9(4)
C3 C4 C5 C6 0.8(6)
C7 C4 C5 C6 -178.1(4)
C2 C1 C6 C5 -1.0(7)
Cl1 C1 C6 C5 -179.7(3)
C4 C5 C6 C1 -0.3(6)
C9 N1 C7 C8 -0.7(5)
C9 N1 C7 C4 178.3(4)
C5 C4 C7 C8 -172.4(4)
C3 C4 C7 C8 8.8(6)
C5 C4 C7 N1 8.8(5)
C3 C4 C7 N1 -170.0(4)
N1 C7 C8 S1 0.3(5)
C4 C7 C8 S1 -178.6(3)
C9 S1 C8 C7 0.1(3)
C7 N1 C9 N2 -175.7(4)
C7 N1 C9 S1 0.8(5)
C10 N2 C9 N1 -7.6(7)
C10 N2 C9 S1 175.8(3)
C8 S1 C9 N1 -0.6(4)
C8 S1 C9 N2 176.5(3)
C9 N2 C10 C11 175.4(4)
N2 C10 C11 C16 177.2(4)
N2 C10 C11 C12 -4.8(6)
C16 C11 C12 C13 1.9(6)
C10 C11 C12 C13 -176.2(4)
C11 C12 C13 C14 -1.5(7)
C18 N3 C14 C15 0.2(6)
C17 N3 C14 C15 -175.3(4)
C18 N3 C14 C13 -179.8(4)
C17 N3 C14 C13 4.8(6)
C12 C13 C14 N3 -179.8(4)
C12 C13 C14 C15 0.2(6)
N3 C14 C15 C16 -179.4(4)
C13 C14 C15 C16 0.6(6)
C14 C15 C16 C11 -0.2(6)
C12 C11 C16 C15 -1.0(6)
C10 C11 C16 C15 177.0(4)

loop_
_cod_related_entry_id
_cod_related_entry_database
_cod_related_entry_code
1 ChemSpider 30656892
